data_7027660
loop_
_publ_author_name
'Bhattacharyya, Sudeep'
'Ghosh, Dipesh'
'Endo, Akira'
'Shimizu, Kunio'
'Weakley, Timothy J. R.'
'Chaudhury, Muktimoy'

_publ_section_title
;
 Nickel(II)-induced activation of a carbon--nitrogen single bond(s) of a
 co-ordinated ligand by hydroxylated substrates: generation of mono- and
 bi-nuclear complexes with modified ligand frameworks&#x200A;&#x2020;
;
_journal_issue 21
_journal_name_full 'Journal of the Chemical Society, Dalton Transactions'
_journal_page_first 3859
_journal_paper_doi 10.1039/a905268b
_journal_year 1999
_chemical_formula_moiety 'C18 H29 N4 Ni O S2 1+, Cl O4 1-'
_chemical_formula_sum 'C18 H29 Cl N4 Ni O5 S2'
_chemical_formula_weight 539.72
_space_group_IT_number 14
_symmetry_cell_setting monoclinic
_symmetry_Int_Tables_number 14
_symmetry_space_group_name_Hall '-P 2ybc'
_symmetry_space_group_name_H-M 'P 1 21/c 1'
_audit_creation_date 'Tue May  7 12:36:30 1996'
_audit_creation_method 'from TEXRAY.INF file'
_cell_angle_alpha 90
_cell_angle_beta 100.03(2)
_cell_angle_gamma 90
_cell_formula_units_Z 4
_cell_length_a 11.779(4)
_cell_length_b 13.233(3)
_cell_length_c 14.732(3)
_cell_measurement_reflns_used 25
_cell_measurement_temperature 294.2
_cell_measurement_theta_max 14.0
_cell_measurement_theta_min 13.0
_cell_volume 2261.2(10)
_computing_cell_refinement 'CAD4/PC (Enraf-Nonius, 1993)'
_computing_data_collection 'CAD4/PC (Enraf-Nonius, 1993)'
_computing_data_reduction 'TEXSAN (Molecular Structure Corp., 1989)'
_computing_publication_material 'TEXSAN (Molecular Structure Corp., 1989)'
_computing_structure_refinement 'TEXSAN (Molecular Structure Corp., 1989)'
_computing_structure_solution 'TEXSAN (Molecular Structure Corp., 1989)'
_diffrn_ambient_temperature 294
_diffrn_measurement_device 'Enraf-Nonius CAD4 diffractometer'
_diffrn_measurement_method 'omega/2-theta scans'
_diffrn_orient_matrix_UB_11 0.02541
_diffrn_orient_matrix_UB_12 0.04209
_diffrn_orient_matrix_UB_13 0.05621
_diffrn_orient_matrix_UB_21 0.00223
_diffrn_orient_matrix_UB_22 0.06103
_diffrn_orient_matrix_UB_23 -0.03972
_diffrn_orient_matrix_UB_31 -0.08235
_diffrn_orient_matrix_UB_32 0.01467
_diffrn_orient_matrix_UB_33 0.00369
_diffrn_radiation_detector 'scintillation counter'
_diffrn_radiation_monochromator graphite
_diffrn_radiation_source 'sealed X-ray tube'
_diffrn_radiation_type 'Mo K\a'
_diffrn_radiation_wavelength 0.71073
_diffrn_reflns_av_R_equivalents 0.091
_diffrn_reflns_limit_h_max 12
_diffrn_reflns_limit_h_min 0
_diffrn_reflns_limit_k_max 15
_diffrn_reflns_limit_k_min 0
_diffrn_reflns_limit_l_max 16
_diffrn_reflns_limit_l_min -16
_diffrn_reflns_number 3856
_diffrn_reflns_theta_max 25.0
_diffrn_reflns_theta_min 1.5
_diffrn_standards_decay_% -0.60
_diffrn_standards_interval_time 60
_diffrn_standards_number 2
_exptl_absorpt_coefficient_mu 1.19
_exptl_absorpt_correction_T_max 1.374
_exptl_absorpt_correction_T_min 0.686
_exptl_absorpt_correction_type refdelf
_exptl_absorpt_process_details 'DIFABS (Walker & Stuart, 1983)'
_exptl_crystal_density_diffrn 1.585
_exptl_crystal_density_meas ?
_exptl_crystal_description 'amber-yellow prism'
_exptl_crystal_F_000 1128.00
_exptl_crystal_size_max 0.40
_exptl_crystal_size_mid 0.14
_exptl_crystal_size_min 0.11
_refine_diff_density_max 0.52
_refine_diff_density_min -0.34
_refine_ls_abs_structure_details 'not applicable'
_refine_ls_extinction_coef 0.00
_refine_ls_extinction_method none
_refine_ls_goodness_of_fit_obs 1.80
_refine_ls_hydrogen_treatment constr
_refine_ls_matrix_type full
_refine_ls_number_parameters 280
_refine_ls_number_reflns 2238
_refine_ls_R_factor_obs 0.044
_refine_ls_shift/esd_max 0.021
_refine_ls_structure_factor_coef F
_refine_ls_weighting_details 'w = 4F~o~^2^/[\s^2^(I)+(0.02I)^2^]'
_refine_ls_weighting_scheme sigma
_refine_ls_wR_factor_obs 0.045
_reflns_number_observed 2238
_reflns_number_total 3643
_reflns_observed_criterion I>3\s(I)
_cod_data_source_file 905268bsup1.cif
_cod_data_source_block (1)_C18H29ClN4NiO5S2
_cod_depositor_comments
;
The following automatic conversions were performed:

'_exptl_crystal_density_meas' value 'not measured' was changed to '?'
- the value is perceived as not measured.

Automatic conversion script
Id: cif_fix_values 3008 2015-01-20 13:52:24Z robertas 
;
_cod_original_cell_volume 2261(1)
_cod_original_sg_symbol_H-M 'P 21/c     '
_cod_original_formula_sum 'C18 H29 Cl N4 Ni O5 S2 '
_cod_database_code 7027660

loop_
_symmetry_equiv_pos_as_xyz
'+x,   +y,   +z'
-x,1/2+y,1/2-z
'-x,   -y,   -z'
+x,1/2-y,1/2+z

loop_
_atom_site_aniso_label
_atom_site_aniso_U_11
_atom_site_aniso_U_22
_atom_site_aniso_U_33
_atom_site_aniso_U_12
_atom_site_aniso_U_13
_atom_site_aniso_U_23
Ni 0.0336(4) 0.0312(4) 0.0302(4) -0.0022(3) 0.0073(3) 0.0010(4)
Cl 0.0504(10) 0.068(1) 0.059(1) -0.0013(9) 0.0133(9) -0.007(1)
S1 0.0401(8) 0.0370(9) 0.053(1) -0.0039(7) 0.0012(8) 0.0016(8)
S2 0.0429(9) 0.053(1) 0.071(1) -0.0132(8) 0.0079(9) -0.0068(10)
O1 0.065(3) 0.066(3) 0.037(3) 0.005(2) 0.015(2) 0.000(2)
O2 0.130(5) 0.102(5) 0.079(5) -0.010(4) 0.017(4) 0.034(4)
O3 0.055(4) 0.202(8) 0.179(7) -0.031(4) 0.016(4) 0.018(6)
O4 0.166(6) 0.175(7) 0.079(5) -0.078(5) 0.031(5) -0.045(5)
O5 0.191(7) 0.148(7) 0.159(8) 0.088(6) 0.093(6) 0.036(6)
N1 0.036(2) 0.030(3) 0.038(3) -0.001(2) 0.008(2) 0.000(2)
N2 0.039(2) 0.032(3) 0.034(3) -0.001(2) 0.008(2) 0.002(2)
N3 0.029(2) 0.032(3) 0.044(3) -0.004(2) 0.003(2) -0.001(3)
N4 0.040(3) 0.033(3) 0.043(4) -0.003(2) 0.005(2) 0.002(3)
C1 0.042(4) 0.070(5) 0.084(6) -0.011(4) 0.001(4) -0.003(4)
C2 0.043(3) 0.035(4) 0.043(4) -0.005(3) 0.014(3) -0.009(3)
C3 0.047(3) 0.033(4) 0.035(4) -0.009(3) 0.013(3) -0.006(3)
C4 0.063(4) 0.036(4) 0.070(5) -0.007(3) 0.017(4) -0.009(4)
C5 0.080(5) 0.035(4) 0.062(5) -0.006(4) 0.020(4) -0.003(4)
C6 0.059(4) 0.039(4) 0.069(5) 0.006(3) 0.012(4) 0.000(4)
C7 0.050(4) 0.030(4) 0.046(4) 0.005(3) 0.016(3) -0.002(3)
C8 0.043(3) 0.038(4) 0.054(5) 0.001(3) 0.010(3) -0.005(3)
C9 0.040(3) 0.041(4) 0.046(4) 0.001(3) 0.009(3) -0.001(3)
C10 0.043(3) 0.063(5) 0.071(5) 0.003(3) 0.010(3) 0.005(4)
C11 0.042(4) 0.046(4) 0.061(5) -0.009(3) 0.005(3) 0.008(4)
C12 0.053(3) 0.065(5) 0.044(4) 0.005(3) 0.004(3) -0.001(4)
C13 0.047(4) 0.037(4) 0.053(5) 0.003(3) 0.001(3) -0.005(3)
C14 0.058(4) 0.033(4) 0.078(6) 0.005(3) -0.007(4) -0.006(4)
C15 0.057(4) 0.035(4) 0.057(5) -0.005(3) 0.007(4) 0.005(3)
C16 0.053(4) 0.039(4) 0.090(6) 0.006(3) -0.003(4) -0.009(4)
C17 0.066(4) 0.041(4) 0.078(6) -0.010(4) -0.003(4) -0.003(4)
C18 0.099(5) 0.083(6) 0.037(5) -0.001(5) 0.019(4) -0.001(4)

loop_
_atom_site_label
_atom_site_fract_x
_atom_site_fract_y
_atom_site_fract_z
_atom_site_U_iso_or_equiv
_atom_site_thermal_displace_type
Ni 0.64179(6) 0.22743(6) 0.41254(5) 0.0315(2) Uij
Cl -0.0348(1) -0.0657(2) 0.2349(1) 0.0587(6) Uij
S1 0.4696(1) 0.1977(1) 0.3482(1) 0.0441(5) Uij
S2 0.2941(1) 0.0346(1) 0.3162(1) 0.0561(6) Uij
O1 0.7116(3) 0.3107(3) 0.5989(3) 0.055(1) Uij
O2 -0.0155(5) -0.0015(5) 0.1622(4) 0.104(2) Uij
O3 -0.1489(4) -0.0839(6) 0.2333(5) 0.146(3) Uij
O4 0.0075(6) -0.0187(6) 0.3188(4) 0.138(3) Uij
O5 0.0238(6) -0.1545(6) 0.2305(5) 0.158(4) Uij
N1 0.6903(4) 0.0938(3) 0.4207(3) 0.035(1) Uij
N2 0.7984(3) 0.2628(3) 0.4751(3) 0.035(1) Uij
N3 0.6181(3) 0.3706(3) 0.4028(3) 0.036(1) Uij
N4 0.7178(4) 0.4219(4) 0.4298(3) 0.039(2) Uij
C1 0.2167(5) 0.1509(5) 0.2928(5) 0.067(3) Uij
C2 0.4391(5) 0.0713(4) 0.3512(4) 0.040(2) Uij
C3 0.5140(5) -0.0033(4) 0.3762(4) 0.038(2) Uij
C4 0.4838(5) -0.1133(5) 0.3748(5) 0.056(2) Uij
C5 0.5958(6) -0.1707(5) 0.4041(5) 0.058(2) Uij
C6 0.6914(5) -0.0931(5) 0.4224(5) 0.055(2) Uij
C7 0.6360(5) 0.0087(4) 0.4076(4) 0.041(2) Uij
C8 0.8187(5) 0.0848(4) 0.4524(5) 0.045(2) Uij
C9 0.8733(5) 0.1847(4) 0.4421(4) 0.042(2) Uij
C10 0.9993(5) 0.1888(5) 0.4868(5) 0.059(2) Uij
C11 0.8235(5) 0.3649(5) 0.4442(5) 0.050(2) Uij
C12 0.8068(5) 0.2603(5) 0.5756(4) 0.054(2) Uij
C13 0.5369(5) 0.4426(5) 0.3889(4) 0.047(2) Uij
C14 0.5878(5) 0.5372(5) 0.4060(5) 0.059(2) Uij
C15 0.7028(5) 0.5225(5) 0.4319(5) 0.050(2) Uij
C16 0.4102(5) 0.4248(5) 0.3602(5) 0.063(2) Uij
C17 0.8005(6) 0.5940(5) 0.4596(5) 0.064(2) Uij
C18 0.7208(6) 0.3174(6) 0.6968(5) 0.072(3) Uij
H1 0.8341 0.0647 0.5153 0.0541 Uiso
H2 0.8490 0.0358 0.4159 0.0541 Uiso
H3 0.8700 0.1957 0.3779 0.0509 Uiso
H4 1.0060 0.1784 0.5513 0.0707 Uiso
H5 1.0406 0.1375 0.4613 0.0707 Uiso
H6 1.0303 0.2530 0.4758 0.0707 Uiso
H7 0.8788 0.3969 0.4898 0.0601 Uiso
H8 0.8529 0.3608 0.3881 0.0601 Uiso
H9 0.8074 0.1922 0.5961 0.0651 Uiso
H10 0.8758 0.2929 0.6040 0.0651 Uiso
H11 0.5490 0.6004 0.4006 0.0704 Uiso
H12 0.3708 0.4878 0.3544 0.0753 Uiso
H13 0.3965 0.3907 0.3025 0.0753 Uiso
H14 0.3828 0.3846 0.4053 0.0753 Uiso
H15 0.8380 0.5787 0.5204 0.0765 Uiso
H16 0.8538 0.5876 0.4184 0.0765 Uiso
H17 0.7719 0.6612 0.4575 0.0765 Uiso
H18 0.7240 0.2513 0.7223 0.0864 Uiso
H19 0.7890 0.3533 0.7218 0.0864 Uiso
H20 0.6556 0.3521 0.7112 0.0864 Uiso
H21 0.2264 0.1909 0.3471 0.0800 Uiso
H22 0.2455 0.1866 0.2456 0.0800 Uiso
H23 0.1371 0.1369 0.2731 0.0800 Uiso
H24 0.4325 -0.1264 0.4166 0.0670 Uiso
H25 0.4486 -0.1331 0.3145 0.0670 Uiso
H26 0.5927 -0.2084 0.4585 0.0696 Uiso
H27 0.6087 -0.2152 0.3564 0.0696 Uiso
H28 0.7312 -0.0989 0.4841 0.0666 Uiso
H29 0.7440 -0.1027 0.3811 0.0666 Uiso

loop_
_atom_type_symbol
_atom_type_oxidation_number
_atom_type_number_in_cell
_atom_type_scat_dispersion_real
_atom_type_scat_dispersion_imag
_atom_type_scat_source
C 0 72 0.002 0.002 'Cromer & Waber (1974)'
H 0 116 0.000 0.000 'Cromer & Waber (1974)'
N 0 16 0.004 0.003 'Cromer & Waber (1974)'
S 0 8 0.110 0.124 'Cromer & Waber (1974)'
Ni 0 4 0.285 1.113 'Cromer & Waber (1974)'
Cl 0 4 0.132 0.159 'Cromer & Waber (1974)'
O 0 20 0.008 0.006 'Cromer & Waber (1974)'

loop_
_geom_angle_atom_site_label_1
_geom_angle_atom_site_label_2
_geom_angle_atom_site_label_3
_geom_angle
_geom_angle_publ_flag
S1 Ni N1 96.4(1) yes
S1 Ni N2 176.5(1) yes
S1 Ni N3 92.0(1) yes
N1 Ni N2 86.8(2) yes
N1 Ni N3 170.4(2) yes
N2 Ni N3 85.0(2) yes
O2 Cl O3 112.4(4) no
O2 Cl O4 108.9(4) no
O2 Cl O5 109.3(4) no
O3 Cl O4 107.1(5) no
O3 Cl O5 110.5(5) no
O4 Cl O5 108.7(5) no
Ni S1 C2 111.0(2) no
C1 S2 C2 104.8(3) no
C12 O1 C18 110.7(5) no
Ni N1 C7 133.0(4) no
Ni N1 C8 112.1(3) no
C7 N1 C8 114.8(5) no
Ni N2 C9 104.0(3) no
Ni N2 C11 107.2(3) no
Ni N2 C12 111.1(3) no
C9 N2 C11 111.8(4) no
C9 N2 C12 111.9(5) no
C11 N2 C12 110.6(5) no
Ni N3 N4 111.5(3) no
Ni N3 C13 143.6(4) no
N4 N3 C13 104.3(5) no
N3 N4 C11 117.6(5) no
N3 N4 C15 113.2(5) no
C11 N4 C15 128.9(5) no
S1 C2 S2 117.2(3) no
S1 C2 C3 126.8(5) no
S2 C2 C3 116.0(5) no
C2 C3 C4 124.9(6) no
C2 C3 C7 125.7(5) no
C4 C3 C7 109.4(5) no
C3 C4 C5 106.8(5) no
C4 C5 C6 107.1(5) no
C5 C6 C7 107.0(5) no
N1 C7 C3 125.7(5) no
N1 C7 C6 124.8(5) no
C3 C7 C6 109.5(5) no
N1 C8 C9 109.0(5) no
N2 C9 C8 106.9(4) no
N2 C9 C10 115.0(5) no
C8 C9 C10 113.2(5) no
N2 C11 N4 108.1(4) no
O1 C12 N2 108.7(5) no
N3 C13 C14 109.8(5) no
N3 C13 C16 125.5(5) no
C14 C13 C16 124.7(5) no
C13 C14 C15 107.5(6) no
N4 C15 C14 105.3(5) no
N4 C15 C17 122.5(6) no
C14 C15 C17 132.3(6) no

loop_
_geom_bond_atom_site_label_1
_geom_bond_atom_site_label_2
_geom_bond_distance
_geom_bond_publ_flag
Ni S1 2.121(2) yes
Ni N1 1.855(5) yes
Ni N2 1.969(4) yes
Ni N3 1.917(5) yes
Cl O2 1.417(5) no
Cl O3 1.362(5) no
Cl O4 1.396(6) no
Cl O5 1.371(6) no
S1 C2 1.713(6) yes
S2 C1 1.792(7) yes
S2 C2 1.763(5) yes
O1 C12 1.397(7) yes
O1 C18 1.429(7) yes
N1 C7 1.293(7) yes
N1 C8 1.508(7) yes
N2 C9 1.494(7) yes
N2 C11 1.473(7) yes
N2 C12 1.467(7) yes
N3 N4 1.354(6) yes
N3 C13 1.341(7) yes
N4 C11 1.440(7) yes
N4 C15 1.344(7) yes
C2 C3 1.332(8) yes
C3 C4 1.498(8) yes
C3 C7 1.440(7) yes
C4 C5 1.518(9) yes
C5 C6 1.513(9) yes
C6 C7 1.495(8) yes
C8 C9 1.491(8) yes
C9 C10 1.516(8) yes
C13 C14 1.391(8) yes
C13 C16 1.498(8) yes
C14 C15 1.356(8) yes
C15 C17 1.490(8) yes
